data_7041606
loop_
_publ_author_name
'Jana, Achintya'
'Bhowmick, Sourav'
'Kaur, Supreet'
'Kashyap, Hemant K.'
'Das, Neeladri'

_publ_section_title
;
 Design of a flexible organometallic tecton: host-guest chemistry with
 picric acid and self-assembly of platinum macrocycles.
;
_journal_issue 6
_journal_name_full 'Dalton transactions (Cambridge, England : 2003)'
_journal_page_first 1986
_journal_page_last 1995
_journal_paper_doi 10.1039/c6dt03498e
_journal_volume 46
_journal_year 2017
_chemical_formula_moiety 'C44 H70 I2 N2 O2 P4 Pt2'
_chemical_formula_sum 'C44 H70 I2 N2 O2 P4 Pt2'
_chemical_formula_weight 1426.86
_space_group_crystal_system triclinic
_space_group_IT_number 2
_space_group_name_Hall '-P 1'
_space_group_name_H-M_alt 'P -1'
_symmetry_space_group_name_Hall '-P 1'
_symmetry_space_group_name_H-M 'P -1'
_atom_sites_solution_hydrogens geom
_audit_creation_method SHELXL-2014/7
_audit_update_record
;
2016-05-25 deposited with the CCDC.
2017-01-03 downloaded from the CCDC.
;
_cell_angle_alpha 107.089(6)
_cell_angle_beta 99.752(7)
_cell_angle_gamma 92.998(7)
_cell_formula_units_Z 2
_cell_length_a 7.468(2)
_cell_length_b 17.475(5)
_cell_length_c 21.220(6)
_cell_measurement_reflns_used 9911
_cell_measurement_temperature 150(2)
_cell_measurement_theta_max 28.27
_cell_measurement_theta_min 2.69
_cell_volume 2593.4(13)
_computing_cell_refinement 'Bruker SAINT'
_computing_data_collection 'Bruker APEX2'
_computing_data_reduction 'Bruker SAINT'
_computing_molecular_graphics 'Bruker SHELXTL'
_computing_publication_material 'Bruker SHELXTL'
_computing_structure_refinement 'SHELXL-2014/7 (Sheldrick, 2014)'
_computing_structure_solution 'SHELXS-97 (Sheldrick 2008)'
_diffrn_ambient_temperature 150(2)
_diffrn_measured_fraction_theta_full 0.994
_diffrn_measured_fraction_theta_max 0.990
_diffrn_measurement_device_type 'Bruker APEX-II CCD'
_diffrn_measurement_method '\f and \w scans'
_diffrn_radiation_type MoK\a
_diffrn_radiation_wavelength 0.71073
_diffrn_reflns_av_R_equivalents 0.0530
_diffrn_reflns_av_unetI/netI 0.0695
_diffrn_reflns_Laue_measured_fraction_full 0.994
_diffrn_reflns_Laue_measured_fraction_max 0.990
_diffrn_reflns_limit_h_max 9
_diffrn_reflns_limit_h_min -9
_diffrn_reflns_limit_k_max 23
_diffrn_reflns_limit_k_min -23
_diffrn_reflns_limit_l_max 28
_diffrn_reflns_limit_l_min -28
_diffrn_reflns_number 33464
_diffrn_reflns_point_group_measured_fraction_full 0.994
_diffrn_reflns_point_group_measured_fraction_max 0.990
_diffrn_reflns_theta_full 25.242
_diffrn_reflns_theta_max 28.385
_diffrn_reflns_theta_min 2.668
_exptl_absorpt_coefficient_mu 6.737
_exptl_absorpt_correction_T_max 0.7457
_exptl_absorpt_correction_T_min 0.3698
_exptl_absorpt_correction_type multi-scan
_exptl_absorpt_process_details multi-scan
_exptl_crystal_colour colourless
_exptl_crystal_density_diffrn 1.827
_exptl_crystal_density_method 'not measured'
_exptl_crystal_description block
_exptl_crystal_F_000 1372
_exptl_crystal_size_max 0.26
_exptl_crystal_size_mid 0.22
_exptl_crystal_size_min 0.19
_refine_diff_density_max 1.831
_refine_diff_density_min -1.627
_refine_diff_density_rms 0.216
_refine_ls_extinction_coef 0.00104(10)
_refine_ls_extinction_expression Fc^*^=kFc[1+0.001xFc^2^\l^3^/sin(2\q)]^-1/4^
_refine_ls_extinction_method 'SHELXL-2014/7 (Sheldrick 2014'
_refine_ls_goodness_of_fit_ref 1.028
_refine_ls_hydrogen_treatment constr
_refine_ls_matrix_type full
_refine_ls_number_parameters 518
_refine_ls_number_reflns 12836
_refine_ls_number_restraints 0
_refine_ls_restrained_S_all 1.028
_refine_ls_R_factor_all 0.0743
_refine_ls_R_factor_gt 0.0514
_refine_ls_shift/su_max 0.012
_refine_ls_shift/su_mean 0.000
_refine_ls_structure_factor_coef Fsqd
_refine_ls_weighting_details 'w=1/[\s^2^(Fo^2^)+(0.0391P)^2^+32.5014P] where P=(Fo^2^+2Fc^2^)/3'
_refine_ls_weighting_scheme calc
_refine_ls_wR_factor_gt 0.1153
_refine_ls_wR_factor_ref 0.1243
_reflns_Friedel_coverage 0.000
_reflns_number_gt 10000
_reflns_number_total 12836
_reflns_threshold_expression 'I > 2\s(I)'
_cod_data_source_file c6dt03498e5.cif
_cod_data_source_block try2_a
_cod_depositor_comments 'Adding full bibliography for 7041606.cif.'
_cod_original_cell_volume 2593.6(13)
_cod_database_code 7041606
_shelx_shelxl_version_number 2014/7
_shelx_space_group_comment
;
The symmetry employed for this shelxl refinement is uniquely defined
by the following loop, which should always be used as a source of
symmetry information in preference to the above space-group names.
They are only intended as comments.
;

loop_
_space_group_symop_operation_xyz
'x, y, z'
'-x, -y, -z'

loop_
_atom_site_label
_atom_site_type_symbol
_atom_site_fract_x
_atom_site_fract_y
_atom_site_fract_z
_atom_site_U_iso_or_equiv
_atom_site_adp_type
_atom_site_occupancy
_atom_site_site_symmetry_order
_atom_site_calc_flag
_atom_site_refinement_flags_posn
_atom_site_refinement_flags_adp
Pt01 Pt 0.57901(4) 0.85394(2) 0.12902(2) 0.02011(9) Uani 1 1 d . .
Pt02 Pt 0.79886(4) 0.53033(2) 0.72704(2) 0.02004(9) Uani 1 1 d . .
I003 I 0.43068(9) 0.84635(4) 0.00478(3) 0.03606(16) Uani 1 1 d . .
I004 I 1.02604(9) 0.44233(4) 0.77714(3) 0.03549(16) Uani 1 1 d . .
P005 P 0.8739(3) 0.63317(13) 0.82742(10) 0.0206(4) Uani 1 1 d . .
P006 P 0.4449(3) 0.72929(13) 0.12263(11) 0.0222(4) Uani 1 1 d . .
P007 P 0.7246(3) 0.97941(14) 0.14420(12) 0.0261(5) Uani 1 1 d . .
P008 P 0.6981(3) 0.42210(13) 0.63113(11) 0.0236(4) Uani 1 1 d . .
O2 O 0.6856(10) 0.8130(4) 0.4859(3) 0.0375(16) Uani 1 1 d . .
O1 O 0.2706(9) 0.8691(4) 0.6261(3) 0.0354(15) Uani 1 1 d . .
C2 C 0.8310(12) 0.8570(5) 0.3431(4) 0.0257(18) Uani 1 1 d . .
C4 C 0.6193(12) 0.5938(5) 0.6936(4) 0.0229(17) Uani 1 1 d . .
C3 C 1.0180(12) 0.8678(5) 0.3654(4) 0.0263(18) Uani 1 1 d . .
H48 H 1.0952 0.8801 0.3377 0.032 Uiso 1 1 calc R U
C00E C 0.5072(14) 0.6320(5) 0.6756(4) 0.030(2) Uani 1 1 d . .
C00F C 0.3592(12) 0.6755(5) 0.6548(4) 0.0256(18) Uani 1 1 d . .
C7 C 0.5750(14) 0.3423(5) 0.6515(5) 0.033(2) Uani 1 1 d . .
H45 H 0.5249 0.2984 0.6093 0.039 Uiso 1 1 calc R U
H46 H 0.6623 0.3199 0.6801 0.039 Uiso 1 1 calc R U
C5 C 0.6203(13) 0.6624(5) 0.1340(5) 0.031(2) Uani 1 1 d . .
H5A H 0.7055 0.6881 0.1773 0.037 Uiso 1 1 calc R U
H5B H 0.5610 0.6115 0.1362 0.037 Uiso 1 1 calc R U
C6 C 0.7883(13) 0.6032(6) 0.8936(5) 0.033(2) Uani 1 1 d . .
H13 H 0.8503 0.5568 0.9007 0.040 Uiso 1 1 calc R U
H6B H 0.8202 0.6483 0.9361 0.040 Uiso 1 1 calc R U
C00J C 0.5365(14) 0.4441(5) 0.5659(5) 0.034(2) Uani 1 1 d . .
H19 H 0.4343 0.4682 0.5861 0.041 Uiso 1 1 calc R U
H20 H 0.5985 0.4854 0.5511 0.041 Uiso 1 1 calc R U
C1 C 0.6893(12) 0.8597(5) 0.2216(4) 0.0241(18) Uani 1 1 d . .
N2 N 0.4819(10) 0.8416(4) 0.5552(4) 0.0271(16) Uani 1 1 d . .
C00M C 0.7510(11) 0.8600(5) 0.2768(4) 0.0231(17) Uani 1 1 d . .
C00N C 0.7997(13) 0.8365(5) 0.4476(4) 0.0279(19) Uani 1 1 d . .
C00O C 1.1154(11) 0.6621(6) 0.8625(4) 0.0279(19) Uani 1 1 d . .
H16 H 1.1293 0.7023 0.9075 0.033 Uiso 1 1 calc R U
H15 H 1.1729 0.6142 0.8683 0.033 Uiso 1 1 calc R U
C00P C 0.7200(13) 0.8426(5) 0.3859(4) 0.0259(18) Uani 1 1 d . .
H00P H 0.5907 0.8369 0.3727 0.031 Uiso 1 1 calc R U
C00Q C 0.8435(14) 0.9872(6) 0.0778(5) 0.038(2) Uani 1 1 d . .
H00F H 0.7537 0.9742 0.0352 0.045 Uiso 1 1 calc R U
H00G H 0.8978 1.0435 0.0887 0.045 Uiso 1 1 calc R U
C00R C 0.4203(16) 0.3699(7) 0.6873(6) 0.052(3) Uani 1 1 d . .
H47 H 0.4658 0.4175 0.7262 0.078 Uiso 1 1 calc R U
H43 H 0.3718 0.3266 0.7024 0.078 Uiso 1 1 calc R U
H44 H 0.3231 0.3836 0.6565 0.078 Uiso 1 1 calc R U
C00S C 0.3150(16) 0.7334(6) 0.1879(5) 0.042(3) Uani 1 1 d . .
H00K H 0.2572 0.6786 0.1813 0.051 Uiso 1 1 calc R U
H00L H 0.3996 0.7509 0.2320 0.051 Uiso 1 1 calc R U
C00T C 0.8952(13) 1.0186(5) 0.2217(5) 0.031(2) Uani 1 1 d . .
H00M H 0.8349 1.0198 0.2600 0.037 Uiso 1 1 calc R U
H00N H 0.9892 0.9807 0.2212 0.037 Uiso 1 1 calc R U
C00U C 0.3947(12) 0.7507(5) 0.6479(4) 0.0225(17) Uani 1 1 d . .
H49 H 0.5167 0.7751 0.6563 0.027 Uiso 1 1 calc R U
C00V C 0.1770(14) 0.6424(6) 0.6445(5) 0.035(2) Uani 1 1 d . .
H5 H 0.1520 0.5915 0.6507 0.042 Uiso 1 1 calc R U
C00W C 0.7827(12) 0.7281(5) 0.8287(4) 0.0271(18) Uani 1 1 d . .
H7 H 0.8252 0.7469 0.7935 0.033 Uiso 1 1 calc R U
H6 H 0.6478 0.7179 0.8165 0.033 Uiso 1 1 calc R U
C00X C 0.0338(13) 0.6830(6) 0.6254(5) 0.036(2) Uani 1 1 d . .
H4 H -0.0889 0.6601 0.6184 0.043 Uiso 1 1 calc R U
C00Y C 1.0950(13) 0.8609(6) 0.4271(5) 0.036(2) Uani 1 1 d . .
H00Y H 1.2242 0.8678 0.4408 0.043 Uiso 1 1 calc R U
C00Z C 0.2854(13) 0.6719(5) 0.0453(5) 0.033(2) Uani 1 1 d . .
H00R H 0.1772 0.7017 0.0407 0.039 Uiso 1 1 calc R U
H00S H 0.3452 0.6699 0.0067 0.039 Uiso 1 1 calc R U
C010 C 0.4094(12) 0.8940(6) 0.5990(5) 0.030(2) Uani 1 1 d . .
C011 C 0.8687(15) 0.3704(7) 0.5881(5) 0.044(3) Uani 1 1 d . .
H27 H 0.9545 0.3521 0.6203 0.053 Uiso 1 1 calc R U
H26 H 0.8069 0.3219 0.5518 0.053 Uiso 1 1 calc R U
C012 C 0.8332(16) 0.7948(6) 0.8943(5) 0.043(3) Uani 1 1 d . .
H9 H 0.7941 0.7769 0.9299 0.065 Uiso 1 1 calc R U
H8 H 0.7726 0.8421 0.8904 0.065 Uiso 1 1 calc R U
H10 H 0.9660 0.8089 0.9052 0.065 Uiso 1 1 calc R U
N1 N 0.5913(14) 1.0038(5) 0.5939(5) 0.051(3) Uani 1 1 d . .
C014 C 0.6119(13) 0.8709(5) 0.5300(4) 0.0283(19) Uani 1 1 d . .
C015 C 0.4568(16) 0.3735(6) 0.5043(5) 0.041(2) Uani 1 1 d . .
H22 H 0.5562 0.3476 0.4846 0.061 Uiso 1 1 calc R U
H21 H 0.3792 0.3927 0.4713 0.061 Uiso 1 1 calc R U
H24 H 0.3835 0.3345 0.5173 0.061 Uiso 1 1 calc R U
C016 C 0.9879(14) 0.8442(6) 0.4690(5) 0.038(2) Uani 1 1 d . .
H016 H 1.0406 0.8381 0.5110 0.046 Uiso 1 1 calc R U
C017 C 0.2200(16) 0.5865(6) 0.0406(6) 0.047(3) Uani 1 1 d . .
H01I H 0.3257 0.5570 0.0475 0.070 Uiso 1 1 calc R U
H01J H 0.1448 0.5598 -0.0040 0.070 Uiso 1 1 calc R U
H01K H 0.1472 0.5876 0.0751 0.070 Uiso 1 1 calc R U
C018 C 0.2452(13) 0.7905(6) 0.6281(4) 0.030(2) Uani 1 1 d . .
C019 C 0.5837(14) 0.5802(8) 0.8777(6) 0.048(3) Uani 1 1 d . .
H11 H 0.5209 0.6287 0.8817 0.072 Uiso 1 1 calc R U
H12 H 0.5501 0.5536 0.9094 0.072 Uiso 1 1 calc R U
H29 H 0.5477 0.5434 0.8318 0.072 Uiso 1 1 calc R U
C01A C 0.7288(18) 0.6432(8) 0.0775(6) 0.054(3) Uani 1 1 d . .
H01O H 0.6496 0.6092 0.0359 0.081 Uiso 1 1 calc R U
H01P H 0.8325 0.6147 0.0894 0.081 Uiso 1 1 calc R U
H01Q H 0.7740 0.6934 0.0709 0.081 Uiso 1 1 calc R U
C01B C 1.2143(14) 0.6972(7) 0.8191(6) 0.047(3) Uani 1 1 d . .
H14 H 1.2157 0.6554 0.7767 0.070 Uiso 1 1 calc R U
H17 H 1.3401 0.7174 0.8427 0.070 Uiso 1 1 calc R U
H18 H 1.1512 0.7416 0.8097 0.070 Uiso 1 1 calc R U
C01C C 0.5640(16) 1.0548(6) 0.1473(6) 0.046(3) Uani 1 1 d . .
H01U H 0.6320 1.1074 0.1531 0.055 Uiso 1 1 calc R U
H01V H 0.4765 1.0397 0.1039 0.055 Uiso 1 1 calc R U
C01D C 0.0707(13) 0.7567(6) 0.6166(5) 0.032(2) Uani 1 1 d . .
H2 H -0.0272 0.7842 0.6024 0.038 Uiso 1 1 calc R U
C01E C 0.9907(15) 1.1025(6) 0.2340(6) 0.046(3) Uani 1 1 d . .
H42 H 1.0319 1.1052 0.1931 0.070 Uiso 1 1 calc R U
H37 H 1.0963 1.1134 0.2709 0.070 Uiso 1 1 calc R U
H33 H 0.9053 1.1427 0.2457 0.070 Uiso 1 1 calc R U
C01F C 0.9916(18) 0.9325(9) 0.0681(6) 0.064(4) Uani 1 1 d . .
H41 H 1.0835 0.9461 0.1096 0.096 Uiso 1 1 calc R U
H36 H 1.0493 0.9393 0.0316 0.096 Uiso 1 1 calc R U
H32 H 0.9388 0.8765 0.0566 0.096 Uiso 1 1 calc R U
C01G C 0.6665(16) 0.9525(6) 0.5482(5) 0.042(2) Uani 1 1 d . .
H40 H 0.7567 0.9720 0.5284 0.050 Uiso 1 1 calc R U
C01H C 0.4574(17) 1.0640(8) 0.2042(7) 0.057(3) Uani 1 1 d . .
H39 H 0.3804 1.0137 0.1963 0.086 Uiso 1 1 calc R U
H35 H 0.3802 1.1079 0.2054 0.086 Uiso 1 1 calc R U
H31 H 0.5432 1.0763 0.2471 0.086 Uiso 1 1 calc R U
C01I C 0.1685(17) 0.7898(9) 0.1891(7) 0.070(4) Uani 1 1 d . .
H38 H 0.2256 0.8454 0.2031 0.105 Uiso 1 1 calc R U
H34 H 0.0920 0.7836 0.2209 0.105 Uiso 1 1 calc R U
H30 H 0.0927 0.7769 0.1441 0.105 Uiso 1 1 calc R U
C01J C 0.4627(16) 0.9755(7) 0.6189(6) 0.047(3) Uani 1 1 d . .
H1 H 0.4064 1.0114 0.6508 0.057 Uiso 1 1 calc R U
C01K C 0.977(2) 0.4216(9) 0.5581(8) 0.091(6) Uani 1 1 d . .
H23 H 0.8933 0.4490 0.5336 0.136 Uiso 1 1 calc R U
H25 H 1.0448 0.3872 0.5272 0.136 Uiso 1 1 calc R U
H28 H 1.0630 0.4617 0.5942 0.136 Uiso 1 1 calc R U

loop_
_atom_site_aniso_label
_atom_site_aniso_U_11
_atom_site_aniso_U_22
_atom_site_aniso_U_33
_atom_site_aniso_U_23
_atom_site_aniso_U_13
_atom_site_aniso_U_12
Pt01 0.02214(16) 0.02333(17) 0.01710(16) 0.00995(12) 0.00362(12) 0.00106(12)
Pt02 0.02233(16) 0.01890(16) 0.01907(16) 0.00689(12) 0.00297(12) 0.00114(12)
I003 0.0431(4) 0.0427(4) 0.0228(3) 0.0178(3) -0.0027(3) -0.0061(3)
I004 0.0335(3) 0.0350(3) 0.0394(4) 0.0151(3) 0.0017(3) 0.0131(3)
P005 0.0206(10) 0.0232(10) 0.0179(10) 0.0069(8) 0.0031(8) 0.0004(8)
P006 0.0235(10) 0.0236(10) 0.0215(10) 0.0103(8) 0.0043(8) 0.0000(9)
P007 0.0305(12) 0.0245(11) 0.0261(11) 0.0109(9) 0.0084(9) -0.0001(9)
P008 0.0305(12) 0.0194(10) 0.0213(11) 0.0057(8) 0.0072(9) 0.0021(9)
O2 0.053(4) 0.025(3) 0.033(4) 0.009(3) 0.005(3) 0.005(3)
O1 0.041(4) 0.032(4) 0.045(4) 0.020(3) 0.022(3) 0.018(3)
C2 0.034(5) 0.023(4) 0.016(4) 0.002(3) 0.005(3) -0.007(4)
C4 0.033(5) 0.021(4) 0.014(4) 0.003(3) 0.008(3) -0.001(3)
C3 0.029(4) 0.032(5) 0.021(4) 0.012(3) 0.008(3) -0.001(4)
C00E 0.048(6) 0.024(4) 0.017(4) 0.008(3) 0.005(4) -0.002(4)
C00F 0.033(5) 0.032(5) 0.016(4) 0.010(3) 0.009(3) 0.007(4)
C7 0.045(6) 0.026(4) 0.026(5) 0.013(4) -0.004(4) -0.006(4)
C5 0.034(5) 0.030(5) 0.029(5) 0.012(4) 0.002(4) 0.010(4)
C6 0.032(5) 0.041(5) 0.029(5) 0.012(4) 0.013(4) -0.003(4)
C00J 0.043(6) 0.026(5) 0.027(5) 0.007(4) -0.008(4) 0.003(4)
C1 0.028(4) 0.023(4) 0.030(5) 0.014(3) 0.018(4) 0.004(3)
N2 0.033(4) 0.026(4) 0.024(4) 0.014(3) 0.002(3) -0.001(3)
C00M 0.022(4) 0.020(4) 0.025(4) 0.004(3) 0.002(3) 0.001(3)
C00N 0.040(5) 0.024(4) 0.021(4) 0.008(3) 0.008(4) -0.006(4)
C00O 0.018(4) 0.038(5) 0.026(4) 0.010(4) -0.001(3) 0.002(4)
C00P 0.031(5) 0.022(4) 0.026(4) 0.008(3) 0.007(4) 0.001(3)
C00Q 0.043(6) 0.042(6) 0.027(5) 0.007(4) 0.015(4) -0.010(5)
C00R 0.049(7) 0.054(7) 0.053(7) 0.011(6) 0.027(6) -0.013(6)
C00S 0.057(7) 0.040(6) 0.030(5) 0.006(4) 0.019(5) -0.009(5)
C00T 0.030(5) 0.030(5) 0.032(5) 0.007(4) 0.007(4) -0.003(4)
C00U 0.025(4) 0.027(4) 0.016(4) 0.007(3) 0.003(3) 0.008(3)
C00V 0.045(6) 0.025(5) 0.035(5) 0.011(4) 0.003(4) -0.002(4)
C00W 0.027(4) 0.027(4) 0.027(5) 0.008(4) 0.004(4) 0.003(4)
C00X 0.026(5) 0.045(6) 0.036(5) 0.017(4) -0.005(4) -0.007(4)
C00Y 0.025(5) 0.045(6) 0.036(5) 0.017(4) -0.002(4) -0.005(4)
C00Z 0.032(5) 0.027(5) 0.030(5) 0.007(4) -0.014(4) 0.000(4)
C010 0.024(4) 0.035(5) 0.037(5) 0.018(4) 0.007(4) 0.007(4)
C011 0.039(6) 0.049(6) 0.036(6) -0.001(5) 0.015(5) 0.002(5)
C012 0.051(7) 0.036(6) 0.035(6) 0.001(4) 0.005(5) 0.005(5)
N1 0.065(7) 0.026(4) 0.066(7) 0.009(4) 0.034(5) 0.001(4)
C014 0.044(5) 0.031(5) 0.015(4) 0.011(3) 0.012(4) 0.004(4)
C015 0.059(7) 0.039(6) 0.023(5) 0.013(4) -0.001(5) 0.007(5)
C016 0.042(6) 0.050(6) 0.018(4) 0.010(4) 0.000(4) -0.010(5)
C017 0.047(6) 0.028(5) 0.055(7) 0.011(5) -0.010(5) -0.011(5)
C018 0.041(5) 0.037(5) 0.016(4) 0.013(4) 0.007(4) 0.003(4)
C019 0.031(5) 0.073(8) 0.052(7) 0.034(6) 0.014(5) 0.002(5)
C01A 0.064(8) 0.058(7) 0.046(7) 0.015(6) 0.026(6) 0.029(6)
C01B 0.031(5) 0.066(8) 0.046(6) 0.024(6) 0.008(5) -0.004(5)
C01C 0.058(7) 0.030(5) 0.047(6) 0.013(5) 0.001(5) 0.010(5)
C01D 0.028(5) 0.041(5) 0.029(5) 0.015(4) 0.003(4) 0.011(4)
C01E 0.044(6) 0.038(6) 0.049(7) 0.004(5) 0.009(5) -0.010(5)
C01F 0.059(8) 0.080(9) 0.045(7) 0.004(6) 0.025(6) -0.016(7)
C01G 0.058(7) 0.027(5) 0.044(6) 0.015(4) 0.012(5) -0.001(5)
C01H 0.046(7) 0.057(8) 0.065(9) 0.011(6) 0.010(6) 0.024(6)
C01I 0.043(7) 0.088(10) 0.074(10) 0.002(8) 0.040(7) 0.003(7)
C01J 0.052(7) 0.037(6) 0.064(8) 0.020(5) 0.030(6) 0.018(5)
C01K 0.103(12) 0.083(11) 0.074(10) -0.014(8) 0.066(10) -0.034(9)

loop_
_atom_type_symbol
_atom_type_description
_atom_type_scat_dispersion_real
_atom_type_scat_dispersion_imag
_atom_type_scat_source
C C 0.0033 0.0016 'International Tables Vol C Tables 4.2.6.8 and 6.1.1.4'
N N 0.0061 0.0033 'International Tables Vol C Tables 4.2.6.8 and 6.1.1.4'
O O 0.0106 0.0060 'International Tables Vol C Tables 4.2.6.8 and 6.1.1.4'
P P 0.1023 0.0942 'International Tables Vol C Tables 4.2.6.8 and 6.1.1.4'
I I -0.4742 1.8119 'International Tables Vol C Tables 4.2.6.8 and 6.1.1.4'
Pt Pt -1.7033 8.3905 'International Tables Vol C Tables 4.2.6.8 and 6.1.1.4'
H H 0.0000 0.0000 'International Tables Vol C Tables 4.2.6.8 and 6.1.1.4'

loop_
_geom_angle_atom_site_label_1
_geom_angle_atom_site_label_2
_geom_angle_atom_site_label_3
_geom_angle
C1 Pt01 P007 90.4(2)
C1 Pt01 P006 84.9(2)
P007 Pt01 P006 175.33(8)
C1 Pt01 I003 179.9(3)
P007 Pt01 I003 89.55(6)
P006 Pt01 I003 95.11(6)
C4 Pt02 P005 89.3(2)
C4 Pt02 P008 90.2(2)
P005 Pt02 P008 173.70(8)
C4 Pt02 I004 176.1(2)
P005 Pt02 I004 89.76(6)
P008 Pt02 I004 90.31(6)
C00O P005 C00W 104.0(4)
C00O P005 C6 103.0(4)
C00W P005 C6 105.2(4)
C00O P005 Pt02 116.8(3)
C00W P005 Pt02 116.3(3)
C6 P005 Pt02 110.1(3)
C00S P006 C5 105.5(5)
C00S P006 C00Z 103.6(5)
C5 P006 C00Z 105.0(4)
C00S P006 Pt01 112.9(3)
C5 P006 Pt01 110.3(3)
C00Z P006 Pt01 118.5(3)
C01C P007 C00Q 103.7(5)
C01C P007 C00T 105.5(5)
C00Q P007 C00T 105.0(5)
C01C P007 Pt01 111.7(4)
C00Q P007 Pt01 115.5(3)
C00T P007 Pt01 114.4(3)
C011 P008 C00J 105.0(5)
C011 P008 C7 103.0(5)
C00J P008 C7 104.6(5)
C011 P008 Pt02 118.0(4)
C00J P008 Pt02 114.7(3)
C7 P008 Pt02 110.1(3)
C014 O2 C00N 119.0(7)
C010 O1 C018 121.6(7)
C3 C2 C00P 118.3(8)
C3 C2 C00M 121.3(8)
C00P C2 C00M 120.5(8)
C00E C4 Pt02 177.2(8)
C00Y C3 C2 121.4(8)
C00Y C3 H48 119.3
C2 C3 H48 119.3
C4 C00E C00F 175.7(10)
C00U C00F C00V 119.4(8)
C00U C00F C00E 120.9(8)
C00V C00F C00E 119.7(8)
C00R C7 P008 113.7(7)
C00R C7 H45 108.8
P008 C7 H45 108.8
C00R C7 H46 108.8
P008 C7 H46 108.8
H45 C7 H46 107.7
C01A C5 P006 112.8(7)
C01A C5 H5A 109.0
P006 C5 H5A 109.0
C01A C5 H5B 109.0
P006 C5 H5B 109.0
H5A C5 H5B 107.8
C019 C6 P005 113.3(7)
C019 C6 H13 108.9
P005 C6 H13 108.9
C019 C6 H6B 108.9
P005 C6 H6B 108.9
H13 C6 H6B 107.7
C015 C00J P008 116.3(7)
C015 C00J H19 108.2
P008 C00J H19 108.2
C015 C00J H20 108.2
P008 C00J H20 108.2
H19 C00J H20 107.4
C00M C1 Pt01 177.1(8)
C010 N2 C014 116.6(8)
C1 C00M C2 177.3(9)
C00P C00N C016 122.3(8)
C00P C00N O2 117.7(8)
C016 C00N O2 119.5(8)
C01B C00O P005 113.0(7)
C01B C00O H16 109.0
P005 C00O H16 109.0
C01B C00O H15 109.0
P005 C00O H15 109.0
H16 C00O H15 107.8
C00N C00P C2 119.3(9)
C00N C00P H00P 120.3
C2 C00P H00P 120.3
C01F C00Q P007 113.5(8)
C01F C00Q H00F 108.9
P007 C00Q H00F 108.9
C01F C00Q H00G 108.9
P007 C00Q H00G 108.9
H00F C00Q H00G 107.7
C7 C00R H47 109.5
C7 C00R H43 109.5
H47 C00R H43 109.5
C7 C00R H44 109.5
H47 C00R H44 109.5
H43 C00R H44 109.5
C01I C00S P006 113.4(8)
C01I C00S H00K 108.9
P006 C00S H00K 108.9
C01I C00S H00L 108.9
P006 C00S H00L 108.9
H00K C00S H00L 107.7
C01E C00T P007 115.6(7)
C01E C00T H00M 108.4
P007 C00T H00M 108.4
C01E C00T H00N 108.4
P007 C00T H00N 108.4
H00M C00T H00N 107.4
C00F C00U C018 118.4(8)
C00F C00U H49 120.8
C018 C00U H49 120.8
C00X C00V C00F 120.8(9)
C00X C00V H5 119.6
C00F C00V H5 119.6
C012 C00W P005 115.9(7)
C012 C00W H7 108.3
P005 C00W H7 108.3
C012 C00W H6 108.3
P005 C00W H6 108.3
H7 C00W H6 107.4
C01D C00X C00V 119.4(9)
C01D C00X H4 120.3
C00V C00X H4 120.3
C016 C00Y C3 121.0(9)
C016 C00Y H00Y 119.5
C3 C00Y H00Y 119.5
C017 C00Z P006 116.0(7)
C017 C00Z H00R 108.3
P006 C00Z H00R 108.3
C017 C00Z H00S 108.3
P006 C00Z H00S 108.3
H00R C00Z H00S 107.4
N2 C010 C01J 122.7(9)
N2 C010 O1 120.4(8)
C01J C010 O1 116.8(9)
C01K C011 P008 113.9(9)
C01K C011 H27 108.8
P008 C011 H27 108.8
C01K C011 H26 108.8
P008 C011 H26 108.8
H27 C011 H26 107.7
C00W C012 H9 109.5
C00W C012 H8 109.5
H9 C012 H8 109.5
C00W C012 H10 109.5
H9 C012 H10 109.5
H8 C012 H10 109.5
C01J N1 C01G 119.0(9)
N2 C014 O2 113.9(8)
N2 C014 C01G 122.0(9)
O2 C014 C01G 124.1(9)
C00J C015 H22 109.5
C00J C015 H21 109.5
H22 C015 H21 109.5
C00J C015 H24 109.5
H22 C015 H24 109.5
H21 C015 H24 109.5
C00Y C016 C00N 117.5(9)
C00Y C016 H016 121.2
C00N C016 H016 121.2
C00Z C017 H01I 109.5
C00Z C017 H01J 109.5
H01I C017 H01J 109.5
C00Z C017 H01K 109.5
H01I C017 H01K 109.5
H01J C017 H01K 109.5
C01D C018 O1 117.1(9)
C01D C018 C00U 121.4(9)
O1 C018 C00U 121.2(8)
C6 C019 H11 109.5
C6 C019 H12 109.5
H11 C019 H12 109.5
C6 C019 H29 109.5
H11 C019 H29 109.5
H12 C019 H29 109.5
C5 C01A H01O 109.5
C5 C01A H01P 109.5
H01O C01A H01P 109.5
C5 C01A H01Q 109.5
H01O C01A H01Q 109.5
H01P C01A H01Q 109.5
C00O C01B H14 109.5
C00O C01B H17 109.5
H14 C01B H17 109.5
C00O C01B H18 109.5
H14 C01B H18 109.5
H17 C01B H18 109.5
C01H C01C P007 113.1(8)
C01H C01C H01U 109.0
P007 C01C H01U 109.0
C01H C01C H01V 109.0
P007 C01C H01V 109.0
H01U C01C H01V 107.8
C018 C01D C00X 120.6(9)
C018 C01D H2 119.7
C00X C01D H2 119.7
C00T C01E H42 109.5
C00T C01E H37 109.5
H42 C01E H37 109.5
C00T C01E H33 109.5
H42 C01E H33 109.5
H37 C01E H33 109.5
C00Q C01F H41 109.5
C00Q C01F H36 109.5
H41 C01F H36 109.5
C00Q C01F H32 109.5
H41 C01F H32 109.5
H36 C01F H32 109.5
N1 C01G C014 119.4(10)
N1 C01G H40 120.3
C014 C01G H40 120.3
C01C C01H H39 109.5
C01C C01H H35 109.5
H39 C01H H35 109.5
C01C C01H H31 109.5
H39 C01H H31 109.5
H35 C01H H31 109.5
C00S C01I H38 109.5
C00S C01I H34 109.5
H38 C01I H34 109.5
C00S C01I H30 109.5
H38 C01I H30 109.5
H34 C01I H30 109.5
N1 C01J C010 120.1(10)
N1 C01J H1 119.9
C010 C01J H1 119.9
C011 C01K H23 109.5
C011 C01K H25 109.5
H23 C01K H25 109.5
C011 C01K H28 109.5
H23 C01K H28 109.5
H25 C01K H28 109.5

loop_
_geom_bond_atom_site_label_1
_geom_bond_atom_site_label_2
_geom_bond_distance
Pt01 C1 1.969(9)
Pt01 P007 2.305(2)
Pt01 P006 2.306(2)
Pt01 I003 2.6429(9)
Pt02 C4 1.956(9)
Pt02 P005 2.307(2)
Pt02 P008 2.314(2)
Pt02 I004 2.6452(8)
P005 C00O 1.814(8)
P005 C00W 1.821(9)
P005 C6 1.833(9)
P006 C00S 1.808(10)
P006 C5 1.833(9)
P006 C00Z 1.834(8)
P007 C01C 1.822(11)
P007 C00Q 1.820(9)
P007 C00T 1.826(9)
P008 C011 1.818(10)
P008 C00J 1.821(9)
P008 C7 1.825(9)
O2 C014 1.372(11)
O2 C00N 1.395(11)
O1 C010 1.377(11)
O1 C018 1.390(11)
C2 C3 1.381(12)
C2 C00P 1.395(12)
C2 C00M 1.449(12)
C4 C00E 1.181(12)
C3 C00Y 1.379(12)
C3 H48 0.9500
C00E C00F 1.453(13)
C00F C00U 1.382(12)
C00F C00V 1.406(13)
C7 C00R 1.512(14)
C7 H45 0.9900
C7 H46 0.9900
C5 C01A 1.526(14)
C5 H5A 0.9900
C5 H5B 0.9900
C6 C019 1.513(13)
C6 H13 0.9900
C6 H6B 0.9900
C00J C015 1.516(13)
C00J H19 0.9900
C00J H20 0.9900
C1 C00M 1.182(12)
N2 C010 1.311(12)
N2 C014 1.332(11)
C00N C00P 1.380(12)
C00N C016 1.388(14)
C00O C01B 1.512(13)
C00O H16 0.9900
C00O H15 0.9900
C00P H00P 0.9500
C00Q C01F 1.500(17)
C00Q H00F 0.9900
C00Q H00G 0.9900
C00R H47 0.9800
C00R H43 0.9800
C00R H44 0.9800
C00S C01I 1.508(17)
C00S H00K 0.9900
C00S H00L 0.9900
C00T C01E 1.525(13)
C00T H00M 0.9900
C00T H00N 0.9900
C00U C018 1.415(12)
C00U H49 0.9500
C00V C00X 1.383(14)
C00V H5 0.9500
C00W C012 1.503(13)
C00W H7 0.9900
C00W H6 0.9900
C00X C01D 1.376(13)
C00X H4 0.9500
C00Y C016 1.373(13)
C00Y H00Y 0.9500
C00Z C017 1.515(13)
C00Z H00R 0.9900
C00Z H00S 0.9900
C010 C01J 1.377(14)
C011 C01K 1.514(17)
C011 H27 0.9900
C011 H26 0.9900
C012 H9 0.9800
C012 H8 0.9800
C012 H10 0.9800
N1 C01J 1.313(14)
N1 C01G 1.336(14)
C014 C01G 1.383(13)
C015 H22 0.9800
C015 H21 0.9800
C015 H24 0.9800
C016 H016 0.9500
C017 H01I 0.9800
C017 H01J 0.9800
C017 H01K 0.9800
C018 C01D 1.355(13)
C019 H11 0.9800
C019 H12 0.9800
C019 H29 0.9800
C01A H01O 0.9800
C01A H01P 0.9800
C01A H01Q 0.9800
C01B H14 0.9800
C01B H17 0.9800
C01B H18 0.9800
C01C C01H 1.530(17)
C01C H01U 0.9900
C01C H01V 0.9900
C01D H2 0.9500
C01E H42 0.9800
C01E H37 0.9800
C01E H33 0.9800
C01F H41 0.9800
C01F H36 0.9800
C01F H32 0.9800
C01G H40 0.9500
C01H H39 0.9800
C01H H35 0.9800
C01H H31 0.9800
C01I H38 0.9800
C01I H34 0.9800
C01I H30 0.9800
C01J H1 0.9500
C01K H23 0.9800
C01K H25 0.9800
C01K H28 0.9800
